data_4123583
loop_
_publ_author_name
'Britvin, Sergey N.'
'Lotnyk, Andriy'

_publ_section_title
;
 Water-Soluble Phosphine Capable of Dissolving Elemental Gold: The Missing
 Link between 1,3,5-Triaza-7-phosphaadamantane (PTA) and Verkade's
 Ephemeral Ligand.
;
_journal_issue 16
_journal_name_full 'Journal of the American Chemical Society'
_journal_page_first 5526
_journal_page_last 5535
_journal_paper_doi 10.1021/jacs.5b01851
_journal_volume 137
_journal_year 2015
_chemical_formula_moiety '(C27 H60 Au N9 P3), 7(Cl), 1.67(H1 Cl1), 18.32(H2 O1)'
_chemical_formula_sum 'C27 H98.31 Au Cl8.67 N9 O18.32 P3'
_chemical_formula_weight 1439.82
_chemical_name_systematic
; 
tris(1-aza-4,7-diazonia-9-phosphatricyclo[5.3.2.1^4,9^]tridecane-P)-gold(i)
heptachloride (hydrogen chloride) octadecahydrate
;
_space_group_IT_number 148
_symmetry_cell_setting trigonal
_symmetry_space_group_name_Hall '-R 3'
_symmetry_space_group_name_H-M 'R -3 :H'
_atom_sites_solution_hydrogens geom
_atom_sites_solution_primary direct
_atom_sites_solution_secondary difmap
_audit_creation_method SHELXL-97
_cell_angle_alpha 90.00
_cell_angle_beta 90.00
_cell_angle_gamma 120.00
_cell_formula_units_Z 6
_cell_length_a 20.8890(4)
_cell_length_b 20.8890(4)
_cell_length_c 25.8131(9)
_cell_measurement_reflns_used 10194
_cell_measurement_temperature 100(2)
_cell_measurement_theta_max 74.0580
_cell_measurement_theta_min 4.2120
_cell_volume 9754.5(4)
_computing_cell_refinement
;
CrysAlisPro, Agilent Technologies,
Version 1.171.36.32 (release 02-08-2013 CrysAlis171 .NET)
(compiled Aug  2 2013,16:46:58)
;
_computing_data_collection
;
CrysAlisPro, Agilent Technologies,
Version 1.171.36.32 (release 02-08-2013 CrysAlis171 .NET)
(compiled Aug  2 2013,16:46:58)
;
_computing_data_reduction
;
CrysAlisPro, Agilent Technologies,
Version 1.171.36.32 (release 02-08-2013 CrysAlis171 .NET)
(compiled Aug  2 2013,16:46:58)
;
_computing_structure_refinement 'SHELXL-97 (Sheldrick, 2008)'
_computing_structure_solution 'SHELXS-97 (Sheldrick, 2008)'
_diffrn_ambient_temperature 100(2)
_diffrn_measured_fraction_theta_full 0.999
_diffrn_measured_fraction_theta_max 0.999
_diffrn_measurement_device_type 'SuperNova, Dual, Cu at zero, Atlas'
_diffrn_radiation_monochromator mirror
_diffrn_radiation_source 'SuperNova (Cu) X-ray Source'
_diffrn_radiation_type 'Cu K\a'
_diffrn_radiation_wavelength 1.54178
_diffrn_reflns_av_R_equivalents 0.0272
_diffrn_reflns_av_sigmaI/netI 0.0166
_diffrn_reflns_limit_h_max 20
_diffrn_reflns_limit_h_min -25
_diffrn_reflns_limit_k_max 25
_diffrn_reflns_limit_k_min -25
_diffrn_reflns_limit_l_max 26
_diffrn_reflns_limit_l_min -31
_diffrn_reflns_number 17809
_diffrn_reflns_theta_full 68.92
_diffrn_reflns_theta_max 68.92
_diffrn_reflns_theta_min 2.98
_exptl_absorpt_coefficient_mu 8.749
_exptl_absorpt_correction_T_max 1.00000
_exptl_absorpt_correction_T_min 0.55063
_exptl_absorpt_correction_type multi-scan
_exptl_absorpt_process_details
;
CrysAlisPro, Agilent Technologies,
Version 1.171.36.32 (release 02-08-2013 CrysAlis171 .NET)
(compiled Aug  2 2013,16:46:58)
Empirical absorption correction using spherical harmonics,
 implemented in SCALE3 ABSPACK scaling algorithm.
;
_exptl_crystal_colour colorless
_exptl_crystal_density_diffrn 1.437
_exptl_crystal_density_method 'not measured'
_exptl_crystal_description plate
_exptl_crystal_F_000 4253.8
_exptl_crystal_size_max 0.12
_exptl_crystal_size_mid 0.10
_exptl_crystal_size_min 0.05
_refine_diff_density_max 1.379
_refine_diff_density_min -0.964
_refine_diff_density_rms 0.123
_refine_ls_extinction_method none
_refine_ls_goodness_of_fit_ref 1.099
_refine_ls_hydrogen_treatment mixed
_refine_ls_matrix_type full
_refine_ls_number_parameters 234
_refine_ls_number_reflns 4015
_refine_ls_number_restraints 0
_refine_ls_restrained_S_all 1.099
_refine_ls_R_factor_all 0.0391
_refine_ls_R_factor_gt 0.0378
_refine_ls_shift/su_max 0.000
_refine_ls_shift/su_mean 0.000
_refine_ls_structure_factor_coef Fsqd
_refine_ls_weighting_details 'calc w=1/[\s^2^(Fo^2^)+(0.0621P)^2^+66.5267P] where P=(Fo^2^+2Fc^2^)/3'
_refine_ls_weighting_scheme calc
_refine_ls_wR_factor_gt 0.1033
_refine_ls_wR_factor_ref 0.1052
_reflns_number_gt 3868
_reflns_number_total 4015
_reflns_threshold_expression >2sigma(I)
_cod_data_source_file 4.cif
_cod_data_source_block 4
_cod_depositor_comments
;
The following automatic conversions were performed:

'_symmetry_cell_setting' value 'Trigonal' changed to 'trigonal'
according to
/usr/data/users/saulius/crontab/automatic-downloads/rss-feeds/ACS/lib/dictionaries/cif_core.dic
dictionary named 'cif_core.dic' version 2.4.2 from 2011-04-26.

Automatic conversion script
Id: cif_fix_values 3271 2015-04-21 07:52:19Z andrius 

 Adding full bibliography for 4123579--4123586.cif.
;
_cod_original_cell_volume 9754.5(6)
_cod_original_sg_symbol_H-M 'R -3'
_cod_database_code 4123583

loop_
_symmetry_equiv_pos_as_xyz
'x, y, z'
'-y, x-y, z'
'-x+y, -x, z'
'x+2/3, y+1/3, z+1/3'
'-y+2/3, x-y+1/3, z+1/3'
'-x+y+2/3, -x+1/3, z+1/3'
'x+1/3, y+2/3, z+2/3'
'-y+1/3, x-y+2/3, z+2/3'
'-x+y+1/3, -x+2/3, z+2/3'
'-x, -y, -z'
'y, -x+y, -z'
'x-y, x, -z'
'-x+2/3, -y+1/3, -z+1/3'
'y+2/3, -x+y+1/3, -z+1/3'
'x-y+2/3, x+1/3, -z+1/3'
'-x+1/3, -y+2/3, -z+2/3'
'y+1/3, -x+y+2/3, -z+2/3'
'x-y+1/3, x+2/3, -z+2/3'

loop_
_atom_site_label
_atom_site_type_symbol
_atom_site_fract_x
_atom_site_fract_y
_atom_site_fract_z
_atom_site_U_iso_or_equiv
_atom_site_adp_type
_atom_site_occupancy
_atom_site_symmetry_multiplicity
_atom_site_calc_flag
_atom_site_refinement_flags
_atom_site_disorder_assembly
_atom_site_disorder_group
Au1 Au 0.6667 0.3333 0.457461(10) 0.02506(12) Uani 1 3 d S . .
P1 P 0.66696(5) 0.44524(5) 0.46326(3) 0.0214(2) Uani 1 1 d . . .
C1 C 0.7539(2) 0.5192(2) 0.48980(15) 0.0252(7) Uani 1 1 d . . .
H1A H 0.7632 0.5005 0.5216 0.030 Uiso 1 1 calc R . .
H1B H 0.7927 0.5266 0.4657 0.030 Uiso 1 1 calc R . .
C2 C 0.6563(2) 0.4748(2) 0.39887(14) 0.0268(7) Uani 1 1 d . . .
H2A H 0.6867 0.4651 0.3754 0.032 Uiso 1 1 calc R . .
H2B H 0.6053 0.4426 0.3885 0.032 Uiso 1 1 calc R . .
C3 C 0.5963(2) 0.4529(2) 0.50113(16) 0.0296(8) Uani 1 1 d . . .
H3A H 0.5473 0.4158 0.4898 0.036 Uiso 1 1 calc R . .
H3B H 0.6012 0.4448 0.5376 0.036 Uiso 1 1 calc R . .
C4 C 0.7524(2) 0.6097(2) 0.40415(16) 0.0313(8) Uani 1 1 d . . .
H4A H 0.7828 0.5871 0.3992 0.038 Uiso 1 1 calc R . .
H4B H 0.7696 0.6503 0.3798 0.038 Uiso 1 1 calc R . .
C5 C 0.7671(2) 0.6417(2) 0.45747(17) 0.0338(9) Uani 1 1 d . . .
H5A H 0.7315 0.6576 0.4645 0.041 Uiso 1 1 calc R . .
H5B H 0.8156 0.6856 0.4574 0.041 Uiso 1 1 calc R . .
C6 C 0.7179(2) 0.5932(3) 0.54756(17) 0.0379(10) Uani 1 1 d . . .
H6A H 0.7123 0.5549 0.5715 0.045 Uiso 1 1 calc R . .
H6B H 0.7446 0.6401 0.5655 0.045 Uiso 1 1 calc R . .
C7 C 0.6419(2) 0.5800(2) 0.53358(16) 0.0332(9) Uani 1 1 d . . .
H7A H 0.6111 0.5643 0.5643 0.040 Uiso 1 1 calc R . .
H7B H 0.6462 0.6261 0.5219 0.040 Uiso 1 1 calc R . .
C8 C 0.5691(2) 0.5362(2) 0.45033(16) 0.0299(8) Uani 1 1 d . . .
H8A H 0.5483 0.5660 0.4621 0.036 Uiso 1 1 calc R . .
H8B H 0.5283 0.4885 0.4400 0.036 Uiso 1 1 calc R . .
C9 C 0.6162(2) 0.5730(3) 0.40297(16) 0.0338(9) Uani 1 1 d . . .
H9A H 0.5834 0.5613 0.3735 0.041 Uiso 1 1 calc R . .
H9B H 0.6408 0.6261 0.4080 0.041 Uiso 1 1 calc R . .
Cl1 Cl 0.6667 0.3333 0.3333 0.0254(4) Uani 1 6 d S . .
Cl2 Cl 0.45562(5) 0.34138(5) 0.39279(3) 0.0270(2) Uani 1 1 d . . .
Cl3 Cl 0.67118(8) 0.75144(7) 0.46066(5) 0.0511(3) Uani 1 1 d . . .
Cl4 Cl 0.55152(13) 0.45158(14) 0.65035(8) 0.0681(9) Uani 0.723(7) 1 d . . .
N1 N 0.76444(18) 0.59417(18) 0.50178(13) 0.0273(7) Uani 1 1 d . . .
N2 N 0.60639(17) 0.52495(18) 0.49367(13) 0.0269(7) Uani 1 1 d . . .
N3 N 0.67381(16) 0.55298(16) 0.38937(12) 0.0224(6) Uani 1 1 d . . .
OW1 O 0.8202(5) 0.7986(5) 0.5300(3) 0.129(3) Uani 1 1 d G A 1
HW1A H 0.7848 0.7752 0.5512 0.194 Uiso 1 1 d G A 1
HW1B H 0.8302 0.8433 0.5282 0.194 Uiso 1 1 d G A 1
OW2 O 0.7095(6) 0.4729(7) 0.7784(5) 0.130(6) Uani 0.65(2) 1 d P B 1
OW3 O 0.7049(7) 0.5157(7) 0.6836(5) 0.090(5) Uiso 0.472(18) 1 d P C 1
OW4 O 0.6667 0.3333 0.771(2) 0.42(3) Uani 1 3 d S D 1
OW5 O 0.7684(6) 0.6645(7) 0.6765(3) 0.167(4) Uani 1 1 d . E 1
OW6 O 0.2788(3) 0.2531(4) 0.3886(3) 0.124(3) Uani 1 1 d . F 1
OW7A O 0.3333 0.6667 0.4134(6) 0.088(7) Uani 0.52(3) 3 d SP G 1
OW7B O 0.3904(9) 0.6750(7) 0.4076(5) 0.110(9) Uani 0.48(3) 1 d P G 2
OW8A O 0.4655(6) 0.7004(5) 0.3871(3) 0.077(4) Uani 0.57(2) 1 d P H 1
OW8B O 0.517(3) 0.690(2) 0.3809(16) 0.28(2) Uiso 0.43(2) 1 d P H 2
H3 H 0.672(3) 0.548(3) 0.3531(19) 0.032(12) Uiso 1 1 d . . .
H1 H 0.811(3) 0.618(2) 0.5140(17) 0.025(11) Uiso 1 1 d . . .

loop_
_atom_site_aniso_label
_atom_site_aniso_U_11
_atom_site_aniso_U_22
_atom_site_aniso_U_33
_atom_site_aniso_U_23
_atom_site_aniso_U_13
_atom_site_aniso_U_12
Au1 0.01794(13) 0.01794(13) 0.03931(18) 0.000 0.000 0.00897(6)
P1 0.0194(4) 0.0189(4) 0.0277(4) -0.0012(3) 0.0024(3) 0.0109(3)
C1 0.0221(17) 0.0234(18) 0.0329(19) -0.0010(14) -0.0010(14) 0.0134(15)
C2 0.035(2) 0.0217(18) 0.0285(18) -0.0046(14) -0.0023(15) 0.0181(16)
C3 0.0217(18) 0.0269(19) 0.040(2) -0.0004(16) 0.0066(15) 0.0118(15)
C4 0.0247(19) 0.0275(19) 0.039(2) 0.0031(16) 0.0016(16) 0.0110(16)
C5 0.0270(19) 0.0245(19) 0.047(2) -0.0016(16) -0.0050(17) 0.0107(16)
C6 0.033(2) 0.042(2) 0.039(2) -0.0165(18) -0.0038(17) 0.0193(19)
C7 0.029(2) 0.037(2) 0.036(2) -0.0088(17) 0.0029(16) 0.0182(18)
C8 0.0206(18) 0.034(2) 0.040(2) -0.0038(16) 0.0008(15) 0.0175(16)
C9 0.033(2) 0.044(2) 0.038(2) -0.0020(18) -0.0005(17) 0.0291(19)
Cl1 0.0171(6) 0.0171(6) 0.0421(11) 0.000 0.000 0.0086(3)
Cl2 0.0326(5) 0.0222(4) 0.0264(4) 0.0002(3) 0.0013(3) 0.0138(3)
Cl3 0.0706(8) 0.0486(6) 0.0559(7) -0.0047(5) 0.0068(6) 0.0461(6)
Cl4 0.0720(14) 0.0908(17) 0.0686(13) 0.0107(10) 0.0054(10) 0.0610(13)
N1 0.0203(15) 0.0251(16) 0.0378(17) -0.0085(13) -0.0055(13) 0.0123(13)
N2 0.0249(16) 0.0261(16) 0.0321(16) -0.0059(13) 0.0013(12) 0.0147(13)
N3 0.0232(15) 0.0197(14) 0.0264(15) -0.0013(11) 0.0012(12) 0.0122(12)
OW1 0.125(6) 0.114(6) 0.126(6) -0.012(5) -0.010(5) 0.042(5)
OW2 0.107(9) 0.115(9) 0.149(11) 0.025(7) -0.008(7) 0.042(7)
OW4 0.23(2) 0.23(2) 0.80(10) 0.000 0.000 0.113(10)
OW5 0.259(11) 0.294(12) 0.069(4) -0.026(5) -0.018(5) 0.228(11)
OW6 0.053(3) 0.145(6) 0.146(6) -0.073(5) 0.008(3) 0.028(3)
OW7A 0.122(11) 0.122(11) 0.018(6) 0.000 0.000 0.061(6)
OW7B 0.152(19) 0.089(9) 0.080(9) -0.026(6) -0.091(11) 0.054(10)
OW8A 0.074(7) 0.068(6) 0.076(6) -0.019(4) -0.024(4) 0.027(5)

loop_
_atom_type_symbol
_atom_type_description
_atom_type_scat_dispersion_real
_atom_type_scat_dispersion_imag
_atom_type_scat_source
C C 0.0181 0.0091 'International Tables Vol C Tables 4.2.6.8 and 6.1.1.4'
H H 0.0000 0.0000 'International Tables Vol C Tables 4.2.6.8 and 6.1.1.4'
N N 0.0311 0.0180 'International Tables Vol C Tables 4.2.6.8 and 6.1.1.4'
O O 0.0492 0.0322 'International Tables Vol C Tables 4.2.6.8 and 6.1.1.4'
P P 0.2955 0.4335 'International Tables Vol C Tables 4.2.6.8 and 6.1.1.4'
Cl Cl 0.3639 0.7018 'International Tables Vol C Tables 4.2.6.8 and 6.1.1.4'
Au Au -4.4197 7.2980 'International Tables Vol C Tables 4.2.6.8 and 6.1.1.4'

loop_
_geom_angle_atom_site_label_1
_geom_angle_atom_site_label_2
_geom_angle_atom_site_label_3
_geom_angle
_geom_angle_site_symmetry_1
_geom_angle_site_symmetry_3
P1 Au1 P1 119.593(5) 3_665 2_655
P1 Au1 P1 119.595(5) 3_665 .
P1 Au1 P1 119.595(5) 2_655 .
C2 P1 C1 107.03(18) . .
C2 P1 C3 102.43(18) . .
C1 P1 C3 103.17(18) . .
C2 P1 Au1 109.88(12) . .
C1 P1 Au1 111.92(12) . .
C3 P1 Au1 121.24(13) . .
N1 C1 P1 121.6(2) . .
N1 C1 H1A 106.9 . .
P1 C1 H1A 106.9 . .
N1 C1 H1B 106.9 . .
P1 C1 H1B 106.9 . .
H1A C1 H1B 106.7 . .
N3 C2 P1 120.7(3) . .
N3 C2 H2A 107.1 . .
P1 C2 H2A 107.1 . .
N3 C2 H2B 107.1 . .
P1 C2 H2B 107.1 . .
H2A C2 H2B 106.8 . .
N2 C3 P1 108.6(3) . .
N2 C3 H3A 110.0 . .
P1 C3 H3A 110.0 . .
N2 C3 H3B 110.0 . .
P1 C3 H3B 110.0 . .
H3A C3 H3B 108.4 . .
C5 C4 N3 118.7(3) . .
C5 C4 H4A 107.6 . .
N3 C4 H4A 107.6 . .
C5 C4 H4B 107.6 . .
N3 C4 H4B 107.6 . .
H4A C4 H4B 107.1 . .
C4 C5 N1 118.4(3) . .
C4 C5 H5A 107.7 . .
N1 C5 H5A 107.7 . .
C4 C5 H5B 107.7 . .
N1 C5 H5B 107.7 . .
H5A C5 H5B 107.1 . .
C7 C6 N1 114.9(3) . .
C7 C6 H6A 108.5 . .
N1 C6 H6A 108.5 . .
C7 C6 H6B 108.5 . .
N1 C6 H6B 108.5 . .
H6A C6 H6B 107.5 . .
N2 C7 C6 113.0(3) . .
N2 C7 H7A 109.0 . .
C6 C7 H7A 109.0 . .
N2 C7 H7B 109.0 . .
C6 C7 H7B 109.0 . .
H7A C7 H7B 107.8 . .
N2 C8 C9 116.2(3) . .
N2 C8 H8A 108.2 . .
C9 C8 H8A 108.2 . .
N2 C8 H8B 108.2 . .
C9 C8 H8B 108.2 . .
H8A C8 H8B 107.4 . .
N3 C9 C8 117.1(3) . .
N3 C9 H9A 108.0 . .
C8 C9 H9A 108.0 . .
N3 C9 H9B 108.0 . .
C8 C9 H9B 108.0 . .
H9A C9 H9B 107.3 . .
C5 N1 C1 118.2(3) . .
C5 N1 C6 114.4(3) . .
C1 N1 C6 112.7(3) . .
C5 N1 H1 103(3) . .
C1 N1 H1 102(3) . .
C6 N1 H1 104(3) . .
C3 N2 C7 119.4(3) . .
C3 N2 C8 118.0(3) . .
C7 N2 C8 121.8(3) . .
C9 N3 C2 118.1(3) . .
C9 N3 C4 115.5(3) . .
C2 N3 C4 112.8(3) . .
C9 N3 H3 105(3) . .
C2 N3 H3 94(3) . .
C4 N3 H3 108(3) . .

loop_
_geom_bond_atom_site_label_1
_geom_bond_atom_site_label_2
_geom_bond_distance
_geom_bond_site_symmetry_2
Au1 P1 2.3393(8) 3_665
Au1 P1 2.3394(8) 2_655
Au1 P1 2.3393(8) .
P1 C2 1.825(4) .
P1 C1 1.830(4) .
P1 C3 1.842(4) .
C1 N1 1.500(5) .
C1 H1A 0.9700 .
C1 H1B 0.9700 .
C2 N3 1.505(4) .
C2 H2A 0.9700 .
C2 H2B 0.9700 .
C3 N2 1.425(5) .
C3 H3A 0.9700 .
C3 H3B 0.9700 .
C4 C5 1.493(6) .
C4 N3 1.516(5) .
C4 H4A 0.9700 .
C4 H4B 0.9700 .
C5 N1 1.497(5) .
C5 H5A 0.9700 .
C5 H5B 0.9700 .
C6 C7 1.513(6) .
C6 N1 1.524(5) .
C6 H6A 0.9700 .
C6 H6B 0.9700 .
C7 N2 1.442(5) .
C7 H7A 0.9700 .
C7 H7B 0.9700 .
C8 N2 1.448(5) .
C8 C9 1.515(6) .
C8 H8A 0.9700 .
C8 H8B 0.9700 .
C9 N3 1.501(5) .
C9 H9A 0.9700 .
C9 H9B 0.9700 .
N1 H1 0.89(5) .
N3 H3 0.94(5) .
OW1 HW1A 0.8497 .
OW1 HW1B 0.8497 .

loop_
_geom_torsion_atom_site_label_1
_geom_torsion_atom_site_label_2
_geom_torsion_atom_site_label_3
_geom_torsion_atom_site_label_4
_geom_torsion
_geom_torsion_site_symmetry_1
P1 Au1 P1 C2 102.85(15) 3_665
P1 Au1 P1 C2 -89.80(15) 2_655
P1 Au1 P1 C1 -15.92(15) 3_665
P1 Au1 P1 C1 151.43(13) 2_655
P1 Au1 P1 C3 -138.01(16) 3_665
P1 Au1 P1 C3 29.34(17) 2_655
C2 P1 C1 N1 65.3(3) .
C3 P1 C1 N1 -42.3(3) .
Au1 P1 C1 N1 -174.2(3) .
C1 P1 C2 N3 -42.6(3) .
C3 P1 C2 N3 65.6(3) .
Au1 P1 C2 N3 -164.3(2) .
C2 P1 C3 N2 -52.0(3) .
C1 P1 C3 N2 59.1(3) .
Au1 P1 C3 N2 -174.7(2) .
N3 C4 C5 N1 73.4(5) .
N1 C6 C7 N2 40.2(5) .
N2 C8 C9 N3 37.2(5) .
C4 C5 N1 C1 5.3(5) .
C4 C5 N1 C6 -131.0(4) .
P1 C1 N1 C5 -68.0(4) .
P1 C1 N1 C6 69.1(4) .
C7 C6 N1 C5 48.4(5) .
C7 C6 N1 C1 -90.3(4) .
P1 C3 N2 C7 -102.4(3) .
P1 C3 N2 C8 88.2(3) .
C6 C7 N2 C3 56.4(5) .
C6 C7 N2 C8 -134.6(4) .
C9 C8 N2 C3 -101.2(4) .
C9 C8 N2 C7 89.7(4) .
C8 C9 N3 C2 35.4(5) .
C8 C9 N3 C4 -102.3(4) .
P1 C2 N3 C9 -81.8(4) .
P1 C2 N3 C4 57.1(4) .
C5 C4 N3 C9 47.6(5) .
C5 C4 N3 C2 -92.4(4) .
